data_7027669
loop_
_publ_author_name
'Plater, M. John'
'Foreman, Mark R. St. J.'
'Coronado, Eugenio'
'G\'omez-Garc\'ia, Carlos J.'
'Slawin, Alexandra M. Z.'

_publ_section_title
;
 Crystallisation of H3BTC, H3TPO or H2SDA with MII (M&#x2005;=&#x2005;Co,
 Mn or Zn) and 2,2&#x2032;-bipyridyl: design and control of co-ordination
 architecture, and magnetic properties
 (H3BTC&#x2005;=&#x2005;benzene-1,3,5-tricarboxylic acid,
 H3TPO&#x2005;=&#x2005;tris(4-carboxylphenyl)phosphine oxide,
 H2SDA&#x2005;=&#x2005;cis-stilbene-4,4&#x2032;-dicarboxylic
 acid)&#x200A;&#x2020;
;
_journal_issue 23
_journal_name_full 'Journal of the Chemical Society, Dalton Transactions'
_journal_page_first 4209
_journal_paper_doi 10.1039/a905332h
_journal_year 1999
_chemical_compound_source -
_chemical_formula_analytical 'C19 H25 Co1.50 N2 O11'
_chemical_formula_moiety 'C19 H25 Co1.50 N2 O11'
_chemical_formula_structural 'C19 H25 Co1.50 N2 O11'
_chemical_formula_sum 'C19 H25 Co1.5 N2 O11'
_chemical_formula_weight 545.80
_chemical_melting_point ?
_chemical_name_systematic
;
?
;
_space_group_IT_number 2
_symmetry_cell_setting triclinic
_symmetry_space_group_name_Hall '-P 1'
_symmetry_space_group_name_H-M 'P -1'
_atom_sites_solution_hydrogens geom
_atom_sites_solution_primary direct
_atom_sites_solution_secondary difmap
_audit_creation_method SHELXL
_cell_angle_alpha 74.719(2)
_cell_angle_beta 74.947(2)
_cell_angle_gamma 79.909(2)
_cell_formula_units_Z 2
_cell_length_a 10.0443(7)
_cell_length_b 10.3414(7)
_cell_length_c 12.1092(9)
_cell_measurement_reflns_used 54
_cell_measurement_temperature 293(2)
_cell_measurement_theta_max 337
_cell_measurement_theta_min 23
_cell_volume 1163.98(14)
_computing_cell_refinement SMART/SAINT
_computing_data_collection SMART
_computing_data_reduction SAINT
_computing_molecular_graphics SHELXTL
_computing_publication_material SHELXTL
_computing_structure_refinement 'SHELXL-93 (Sheldrick, 1993)'
_computing_structure_solution 'SHELXS-86 (Sheldrick, 1990)'
_diffrn_ambient_temperature 293(2)
_diffrn_measurement_device SMART
_diffrn_measurement_method CCD
_diffrn_radiation_monochromator graphite
_diffrn_radiation_source 'fine-focus sealed tube'
_diffrn_radiation_type MoK\a
_diffrn_radiation_wavelength 0.71073
_diffrn_reflns_av_R_equivalents 0.0950
_diffrn_reflns_av_sigmaI/netI 0.2986
_diffrn_reflns_limit_h_max 12
_diffrn_reflns_limit_h_min -12
_diffrn_reflns_limit_k_max 13
_diffrn_reflns_limit_k_min -10
_diffrn_reflns_limit_l_max 16
_diffrn_reflns_limit_l_min -11
_diffrn_reflns_number 7104
_diffrn_reflns_theta_max 28.80
_diffrn_reflns_theta_min 1.79
_diffrn_standards_decay_% -
_diffrn_standards_interval_count -
_diffrn_standards_interval_time -
_diffrn_standards_number -
_exptl_absorpt_coefficient_mu 1.142
_exptl_absorpt_correction_T_max 1.000000
_exptl_absorpt_correction_T_min 0.395966
_exptl_absorpt_correction_type sadabs
_exptl_crystal_colour red
_exptl_crystal_density_diffrn 1.557
_exptl_crystal_density_meas ?
_exptl_crystal_density_method -
_exptl_crystal_description prism
_exptl_crystal_F_000 563
_exptl_crystal_size_max .1
_exptl_crystal_size_mid .1
_exptl_crystal_size_min .14
_refine_diff_density_max 0.466
_refine_diff_density_min -0.508
_refine_diff_density_rms 0.088
_refine_ls_extinction_coef 0.0002(7)
_refine_ls_extinction_expression Fc^*^=kFc[1+0.001xFc^2^\l^3^/sin(2\q)]^-1/4^
_refine_ls_extinction_method SHELXL
_refine_ls_goodness_of_fit_all 0.571
_refine_ls_goodness_of_fit_obs 0.879
_refine_ls_hydrogen_treatment riding
_refine_ls_matrix_type full
_refine_ls_number_parameters 316
_refine_ls_number_reflns 5140
_refine_ls_number_restraints 2
_refine_ls_restrained_S_all 0.773
_refine_ls_restrained_S_obs 0.878
_refine_ls_R_factor_all 0.1405
_refine_ls_R_factor_obs 0.0482
_refine_ls_shift/esd_max 0.477
_refine_ls_shift/esd_mean 0.018
_refine_ls_structure_factor_coef Fsqd
_refine_ls_weighting_details 'w=1/[\s^2^(Fo^2^)+(0.0218P)^2^+0.0000P] where P=(Fo^2^+2Fc^2^)/3'
_refine_ls_weighting_scheme calc
_refine_ls_wR_factor_all 0.1437
_refine_ls_wR_factor_obs 0.0938
_reflns_number_observed 1802
_reflns_number_total 5190
_reflns_observed_criterion >2sigma(I)
_cod_data_source_file 905332hsup1.cif
_cod_data_source_block 10
_cod_depositor_comments
;
The following automatic conversions were performed:

'_chemical_melting_point' value '-' was changed to '?' - the value is
undefined or not given.

'_symmetry_cell_setting' value 'Triclinic'
changed to 'triclinic' according to
/home/saulius/struct/CIF-dictionaries/cif_core.dic dictionary named
'cif_core.dic' version 2.4.2 from 2011-04-26.

Automatic conversion script
Id: cif_fix_values 1891 2012-01-12 08:04:46Z andrius 

The following automatic conversions were performed:

'_exptl_crystal_density_meas' value '-' was changed to '?' - the
value is perceived as not measured.

Automatic conversion script
Id: cif_fix_values 3008 2015-01-20 13:52:24Z robertas 

The following automatic conversions were performed:

'_refine_ls_weighting_scheme' value 'calc
w=1/[\s^2^(Fo^2^)+(0.0218P)^2^+0.0000P] where P=(Fo^2^+2Fc^2^)/3' was
changed to 'calc'. New tag '_refine_ls_weighting_details' was
created. The value of the new tag was set to
'w=1/[\s^2^(Fo^2^)+(0.0218P)^2^+0.0000P] where P=(Fo^2^+2Fc^2^)/3'.

Automatic conversion script
Id: cif_fix_values 3143 2015-03-26 13:38:13Z robertas 
;
_cod_original_sg_symbol_H-M P-1
_cod_original_formula_sum 'C19 H25 Co1.50 N2 O11'
_cod_database_code 7027669

loop_
_symmetry_equiv_pos_as_xyz
'x, y, z'
'-x, -y, -z'

loop_
_atom_site_aniso_label
_atom_site_aniso_U_11
_atom_site_aniso_U_22
_atom_site_aniso_U_33
_atom_site_aniso_U_23
_atom_site_aniso_U_13
_atom_site_aniso_U_12
Co1 0.0301(4) 0.0347(4) 0.0404(4) 0.0004(3) -0.0090(3) -0.0134(3)
O10 0.041(2) 0.053(2) 0.037(2) -0.0058(13) -0.0102(14) -0.013(2)
N1 0.031(2) 0.038(2) 0.050(2) 0.004(2) -0.010(2) -0.009(2)
C2 0.063(4) 0.046(4) 0.068(3) -0.012(3) 0.004(3) -0.005(3)
C3 0.135(6) 0.040(4) 0.106(5) -0.001(3) 0.002(5) 0.001(4)
C4 0.186(8) 0.050(5) 0.095(5) 0.013(4) -0.015(5) -0.026(5)
C5 0.121(6) 0.070(5) 0.061(4) 0.022(3) -0.021(4) -0.033(4)
C6 0.048(3) 0.059(4) 0.044(3) 0.006(3) -0.009(3) -0.023(3)
C7 0.060(4) 0.064(4) 0.034(3) 0.003(3) -0.009(3) -0.021(3)
C8 0.165(7) 0.081(5) 0.043(4) -0.004(3) -0.015(4) -0.041(5)
C9 0.234(10) 0.128(7) 0.044(4) -0.013(4) 0.000(5) -0.076(7)
C10 0.192(8) 0.121(7) 0.071(5) -0.048(4) 0.006(5) -0.053(6)
C11 0.090(5) 0.072(4) 0.055(4) -0.018(3) -0.011(3) -0.022(3)
N12 0.054(3) 0.050(3) 0.041(2) -0.011(2) -0.011(2) -0.016(2)
C13 0.018(3) 0.039(3) 0.037(2) -0.006(2) -0.009(2) -0.007(2)
C14 0.031(3) 0.033(3) 0.036(2) -0.006(2) -0.009(2) -0.017(2)
C15 0.024(3) 0.027(2) 0.033(2) -0.001(2) -0.004(2) -0.012(2)
C16 0.018(2) 0.032(3) 0.036(2) -0.007(2) -0.006(2) -0.006(2)
C17 0.023(3) 0.029(3) 0.034(2) -0.004(2) -0.006(2) -0.009(2)
C18 0.028(3) 0.029(3) 0.040(2) -0.005(2) -0.011(2) -0.006(2)
C19 0.032(3) 0.063(4) 0.046(3) -0.019(3) -0.013(2) -0.006(3)
O1 0.031(2) 0.073(3) 0.065(2) -0.004(2) -0.016(2) -0.017(2)
O2 0.056(2) 0.048(2) 0.109(3) -0.025(2) -0.054(2) 0.006(2)
C20 0.037(3) 0.033(3) 0.036(2) -0.006(2) -0.006(2) -0.017(2)
O3 0.038(2) 0.036(2) 0.066(2) -0.0076(14) -0.013(2) -0.018(2)
O4 0.033(2) 0.035(2) 0.063(2) -0.0076(14) -0.019(2) -0.009(2)
C21 0.031(3) 0.033(3) 0.031(2) -0.005(2) -0.006(2) -0.011(2)
O5 0.024(2) 0.040(2) 0.080(2) -0.004(2) -0.016(2) -0.010(2)
O6 0.043(2) 0.037(2) 0.050(2) -0.0078(14) -0.0048(15) -0.015(2)
Co2 0.0313(6) 0.0310(5) 0.0479(5) -0.0073(4) -0.0072(4) -0.0139(4)
O20 0.066(3) 0.050(2) 0.056(2) -0.006(2) -0.021(2) -0.016(2)
O30 0.037(2) 0.038(2) 0.071(2) -0.0177(15) -0.013(2) -0.0095(15)
O40 0.110(3) 0.116(4) 0.081(3) 0.005(2) 0.001(2) -0.070(3)

loop_
_atom_site_label
_atom_site_type_symbol
_atom_site_fract_x
_atom_site_fract_y
_atom_site_fract_z
_atom_site_U_iso_or_equiv
_atom_site_thermal_displace_type
_atom_site_occupancy
_atom_site_calc_flag
_atom_site_refinement_flags
Co1 Co 0.88753(6) -0.26732(6) 0.22017(5) 0.0354(2) Uani 1 d .
O10 O 0.9558(3) -0.3022(3) 0.0505(2) 0.0432(8) Uani 1 d .
N1 N 0.8946(3) -0.4721(4) 0.3073(3) 0.0414(9) Uani 1 d .
C2 C 0.9382(5) -0.5751(5) 0.2561(5) 0.063(2) Uani 1 d .
H2A H 0.9667(5) -0.5567(5) 0.1746(5) 0.075 Uiso 1 calc R
C3 C 0.9435(7) -0.7067(6) 0.3167(6) 0.104(2) Uani 1 d .
H3A H 0.9748(7) -0.7763(6) 0.2775(6) 0.125 Uiso 1 calc R
C4 C 0.9015(8) -0.7340(7) 0.4371(6) 0.118(3) Uani 1 d .
H4A H 0.9053(8) -0.8227(7) 0.4807(6) 0.141 Uiso 1 calc R
C5 C 0.8540(7) -0.6297(7) 0.4922(5) 0.089(2) Uani 1 d .
H5A H 0.8232(7) -0.6468(7) 0.5735(5) 0.106 Uiso 1 calc R
C6 C 0.8524(5) -0.4990(5) 0.4258(4) 0.0521(13) Uani 1 d .
C7 C 0.8060(5) -0.3814(5) 0.4757(4) 0.0540(14) Uani 1 d .
C8 C 0.7517(7) -0.3904(7) 0.5945(5) 0.097(2) Uani 1 d .
H8A H 0.7483(7) -0.4740(7) 0.6474(5) 0.116 Uiso 1 calc R
C9 C 0.7033(9) -0.2741(9) 0.6323(5) 0.136(3) Uani 1 d .
H9A H 0.6598(9) -0.2782(9) 0.7108(5) 0.163 Uiso 1 calc R
C10 C 0.7186(8) -0.1493(8) 0.5540(6) 0.125(3) Uani 1 d .
H10A H 0.6933(8) -0.0696(8) 0.5801(6) 0.150 Uiso 1 calc R
C11 C 0.7731(6) -0.1473(6) 0.4353(5) 0.071(2) Uani 1 d .
H11A H 0.7793(6) -0.0652(6) 0.3807(5) 0.085 Uiso 1 calc R
N12 N 0.8161(4) -0.2611(4) 0.3996(3) 0.0467(10) Uani 1 d .
C13 C 0.4906(4) -0.1106(4) 0.1747(3) 0.0307(10) Uani 1 d .
C14 C 0.4789(4) 0.0286(4) 0.1374(3) 0.0318(10) Uani 1 d .
H14A H 0.5560(4) 0.0735(4) 0.1245(3) 0.038 Uiso 1 calc R
C15 C 0.3543(4) 0.1020(4) 0.1190(3) 0.0283(10) Uani 1 d .
C16 C 0.2401(4) 0.0345(4) 0.1388(3) 0.0286(10) Uani 1 d .
H16A H 0.1556(4) 0.0828(4) 0.1275(3) 0.034 Uiso 1 calc R
C17 C 0.2512(4) -0.1048(4) 0.1753(3) 0.0286(10) Uani 1 d .
C18 C 0.3757(4) -0.1780(4) 0.1939(3) 0.0323(10) Uani 1 d .
H18A H 0.3825(4) -0.2715(4) 0.2190(3) 0.039 Uiso 1 calc R
C19 C 0.6283(5) -0.1875(6) 0.1938(4) 0.0447(12) Uani 1 d .
O1 O 0.7264(3) -0.1219(3) 0.1809(2) 0.0564(9) Uani 1 d .
O2 O 0.6427(3) -0.3121(4) 0.2198(3) 0.0641(10) Uani 1 d .
C20 C 0.3450(5) 0.2543(4) 0.0776(3) 0.0345(11) Uani 1 d .
O3 O 0.4588(3) 0.3029(3) 0.0601(2) 0.0457(8) Uani 1 d .
O4 O 0.2314(3) 0.3210(3) 0.0647(2) 0.0423(8) Uani 1 d .
C21 C 0.1249(5) -0.1772(4) 0.1966(3) 0.0314(10) Uani 1 d .
O5 O 0.0091(3) -0.1091(3) 0.1925(3) 0.0482(8) Uani 1 d .
O6 O 0.1389(3) -0.3038(3) 0.2165(2) 0.0433(8) Uani 1 d .
Co2 Co 0.5000 0.5000 0.0000 0.0361(3) Uani 1 d S
O20 O 0.4676(4) 0.5049(4) -0.1694(3) 0.0559(9) Uani 1 d D
H20A H 0.4304(74) 0.4259(48) -0.1748(63) 0.200(36) Uiso 1 d D
H20B H 0.3947(38) 0.5718(43) -0.1977(41) 0.096(21) Uiso 1 d D
O30 O 0.2885(3) 0.5689(3) 0.0430(2) 0.0466(8) Uani 1 d .
O40 O 1.1570(4) -0.1485(4) -0.1054(3) 0.1047(15) Uani 1 d .
O50 O 0.3698(10) 0.7539(10) -0.2884(8) 0.141(4) Uiso 0.50 d P
O60 O 0.4789(24) -0.4212(23) 0.4773(19) 0.167(9) Uiso 0.25 d P
O70 O 0.4450(36) -0.2877(39) 0.4741(27) 0.261(15) Uiso 0.25 d P

loop_
_atom_type_symbol
_atom_type_description
_atom_type_scat_dispersion_real
_atom_type_scat_dispersion_imag
_atom_type_scat_source
C C 0.0033 0.0016 'International Tables Vol C Tables 4.2.6.8 and 6.1.1.4'
H H 0.0000 0.0000 'International Tables Vol C Tables 4.2.6.8 and 6.1.1.4'
N N 0.0061 0.0033 'International Tables Vol C Tables 4.2.6.8 and 6.1.1.4'
O O 0.0106 0.0060 'International Tables Vol C Tables 4.2.6.8 and 6.1.1.4'
Co Co 0.3494 0.9721 'International Tables Vol C Tables 4.2.6.8 and 6.1.1.4'

loop_
_geom_angle_atom_site_label_1
_geom_angle_atom_site_label_2
_geom_angle_atom_site_label_3
_geom_angle
_geom_angle_site_symmetry_1
_geom_angle_site_symmetry_3
O1 Co1 O10 95.04(11) . .
O1 Co1 N1 132.79(13) . .
O10 Co1 N1 95.45(13) . .
O1 Co1 N12 89.42(14) . .
O10 Co1 N12 172.05(13) . .
N1 Co1 N12 76.7(2) . .
O1 Co1 O5 88.01(13) . 1_655
O10 Co1 O5 96.61(11) . 1_655
N1 Co1 O5 135.92(13) . 1_655
N12 Co1 O5 90.11(13) . 1_655
C2 N1 C6 118.3(4) . .
C2 N1 Co1 125.5(3) . .
C6 N1 Co1 116.3(3) . .
N1 C2 C3 123.4(5) . .
C2 C3 C4 118.4(6) . .
C5 C4 C3 119.5(6) . .
C4 C5 C6 119.2(6) . .
N1 C6 C5 121.3(5) . .
N1 C6 C7 115.2(4) . .
C5 C6 C7 123.5(5) . .
N12 C7 C8 120.9(5) . .
N12 C7 C6 116.2(4) . .
C8 C7 C6 122.8(5) . .
C9 C8 C7 118.6(6) . .
C8 C9 C10 120.3(6) . .
C9 C10 C11 118.0(6) . .
N12 C11 C10 120.7(5) . .
C11 N12 C7 121.2(4) . .
C11 N12 Co1 123.0(3) . .
C7 N12 Co1 115.5(3) . .
C14 C13 C18 119.6(4) . .
C14 C13 C19 119.7(4) . .
C18 C13 C19 120.7(4) . .
C15 C14 C13 121.1(4) . .
C14 C15 C16 119.1(4) . .
C14 C15 C20 119.8(4) . .
C16 C15 C20 121.1(4) . .
C15 C16 C17 120.2(4) . .
C16 C17 C18 120.6(4) . .
C16 C17 C21 119.5(4) . .
C18 C17 C21 119.9(4) . .
C17 C18 C13 119.4(4) . .
O2 C19 O1 121.4(5) . .
O2 C19 C13 120.4(4) . .
O1 C19 C13 118.2(5) . .
C19 O1 Co1 104.3(3) . .
O4 C20 O3 125.8(4) . .
O4 C20 C15 119.8(4) . .
O3 C20 C15 114.5(4) . .
C20 O3 Co2 129.0(3) . .
O6 C21 O5 121.6(4) . .
O6 C21 C17 119.2(4) . .
O5 C21 C17 119.2(4) . .
C21 O5 Co1 99.4(3) . 1_455
O3 Co2 O3 180.0 2_665 .
O3 Co2 O30 88.82(11) 2_665 .
O3 Co2 O30 91.18(11) . .
O3 Co2 O30 91.18(11) 2_665 2_665
O3 Co2 O30 88.81(11) . 2_665
O30 Co2 O30 180.0 . 2_665
O3 Co2 O20 88.99(13) 2_665 .
O3 Co2 O20 91.01(13) . .
O30 Co2 O20 86.06(12) . .
O30 Co2 O20 93.94(12) 2_665 .
O3 Co2 O20 91.01(13) 2_665 2_665
O3 Co2 O20 88.99(13) . 2_665
O30 Co2 O20 93.95(12) . 2_665
O30 Co2 O20 86.06(12) 2_665 2_665
O20 Co2 O20 179.999(1) . 2_665
O70 O60 O60 161.6(33) . 2_646

loop_
_geom_bond_atom_site_label_1
_geom_bond_atom_site_label_2
_geom_bond_distance
_geom_bond_site_symmetry_2
Co1 O1 2.068(3) .
Co1 O10 2.096(3) .
Co1 N1 2.101(3) .
Co1 N12 2.119(3) .
Co1 O5 2.116(3) 1_655
N1 C2 1.324(5) .
N1 C6 1.353(5) .
C2 C3 1.365(7) .
C3 C4 1.373(8) .
C4 C5 1.367(8) .
C5 C6 1.379(7) .
C6 C7 1.450(7) .
C7 N12 1.341(5) .
C7 C8 1.384(6) .
C8 C9 1.366(9) .
C9 C10 1.391(9) .
C10 C11 1.395(7) .
C11 N12 1.323(6) .
C13 C14 1.384(5) .
C13 C18 1.389(5) .
C13 C19 1.511(6) .
C14 C15 1.384(5) .
C15 C16 1.382(5) .
C15 C20 1.516(5) .
C16 C17 1.384(5) .
C17 C18 1.383(5) .
C17 C21 1.516(5) .
C19 O2 1.235(5) .
C19 O1 1.247(5) .
C20 O4 1.250(5) .
C20 O3 1.274(5) .
O3 Co2 2.052(3) .
C21 O6 1.256(4) .
C21 O5 1.255(5) .
O5 Co1 2.116(3) 1_455
Co2 O3 2.052(3) 2_665
Co2 O30 2.093(3) .
Co2 O30 2.093(3) 2_665
Co2 O20 2.146(3) .
Co2 O20 2.146(3) 2_665
O60 O70 1.36(4) .
O60 O60 1.60(4) 2_646
